data_1548814
loop_
_publ_author_name
'Zhao, Qing'
'Kulik, Heather J.'

_publ_section_title
;
 Where Does the Density Localize in the Solid State? Divergent Behavior
 for Hybrids and DFT+U
;
_journal_coden_ASTM JCTCCE
_journal_issue 2
_journal_name_full 'Journal of Chemical Theory and Computation'
_journal_page_first 670
_journal_page_last 683
_journal_paper_doi 10.1021/acs.jctc.7b01061
_journal_volume 14
_journal_year 2018
_chemical_formula_structural 'Ni (H N C N)2'
_chemical_formula_sum 'C2 H2 N4 Ni'
_chemical_name_structure_type Ni(HNCN)2
_chemical_name_systematic 'Nickel bis(hydrogencyanamide)'
_space_group_IT_number 58
_symmetry_Int_Tables_number 58
_symmetry_space_group_name_Hall '-P 2 2n'
_symmetry_space_group_name_H-M 'P n n m'
_audit_creation_date 2008-02-01
_audit_update_record 2012-02-01
_cell_angle_alpha 90.
_cell_angle_beta 90.
_cell_angle_gamma 90.
_cell_formula_units_Z 2
_cell_length_a 6.457(2)
_cell_length_b 8.768(3)
_cell_length_c 3.230(1)
_cell_measurement_temperature 293.
_cell_volume 182.87(10)
_exptl_crystal_density_diffrn 2.56
_refine_ls_R_factor_all 0.042
_cod_data_source_file Ni(NCNH)2.cif
_cod_data_source_block 172908-ICSD
_cod_original_cell_volume 182.87
_cod_original_formula_sum 'C2 H2 N4 Ni1'
_cod_related_same_structure_entry_code 1528653
_cod_database_code 1548814

loop_
_symmetry_equiv_pos_site_id
_symmetry_equiv_pos_as_xyz
1 'x+1/2, -y+1/2, z+1/2'
2 '-x+1/2, y+1/2, z+1/2'
3 'x, y, -z'
4 '-x, -y, -z'
5 '-x+1/2, y+1/2, -z+1/2'
6 'x+1/2, -y+1/2, -z+1/2'
7 '-x, -y, z'
8 'x, y, z'

loop_
_atom_site_label
_atom_site_type_symbol
_atom_site_symmetry_multiplicity
_atom_site_Wyckoff_symbol
_atom_site_fract_x
_atom_site_fract_y
_atom_site_fract_z
_atom_site_B_iso_or_equiv
_atom_site_occupancy
_atom_site_attached_hydrogens
Ni1 Ni2+ 2 a 0 0 0 .9(1) 1. 0
N1 N3- 4 g 0.288(4) 0.530(5) 0 1.2(3) 1. 0
N2 N3- 4 g 0.083(5) 0.776(4) 0 1.2(4) 1. 0
C1 C4+ 4 g 0.830(7) 0.339(5) 0 1.0(4) 1. 0
H1 H1+ 4 g 0.777(19) 0.550(15) 0 2.2(9) 1. 0

loop_
_atom_type_symbol
_atom_type_oxidation_number
Ni2+ 2
N3- -3
C4+ 4
H1+ 1

loop_
_citation_id
_citation_journal_full
_citation_year
_citation_journal_volume
_citation_page_first
_citation_page_last
_citation_journal_id_ASTM
_citation_doi
_citation_title
_citation_coordinate_linkage
primary 'Journal of Solid State Chemistry' 2007 180 307 312 JSSCBI 10.1016/j.jssc.2006.10.021
;
 Synthesis and structure determination of Co (H N C N)2 and Ni (H N C N)2
;
yes

loop_
_cod_changelog_entry_id
_cod_changelog_entry_author
_cod_changelog_entry_date
_cod_changelog_entry_text
1 'Vaitkus, Antanas' 2025-01-08T16:49:04+02:00
;
 Updated bibliographic information. Added more details to the CITATION data
 loop.
;
2 'Vaitkus, Antanas' 2025-01-08T17:05:50+02:00
;
 Marked entry as describing the same crystal as entry 1528653.
;
